data_7230753
loop_
_publ_author_name
'Seaton, Colin C.'
'Thomas, Rayan R.'
'Essifaow, Eman A. A.'
'Nauha, Elisa'
'Munshi, Tasnim'
'Scowen, Ian J.'

_publ_section_title
;
 Structural motifs in salts of sulfathiazole: implications for design of
 salt forms in pharmaceuticals APIs
;
_journal_issue 24
_journal_name_full CrystEngComm
_journal_page_first 3428
_journal_paper_doi 10.1039/C8CE00606G
_journal_volume 20
_journal_year 2018
_chemical_formula_moiety 'C15 H20 N3 O3 S2, C7 H7 O3 S'
_chemical_formula_sum 'C22 H27 N3 O6 S3'
_chemical_formula_weight 525.64
_chemical_name_common
;
N-(2-methyl-4-oxopentan-2-yl)sulfathiazoium tosylate
;
_chemical_name_systematic
'N-(2-methyl-4-oxopentan-2-yl)-4-(N-(thiazol-2(3H)-ylidene)sulfamoyl)benzenaminium 4-methylbenzenesulfonate'
_space_group_crystal_system triclinic
_space_group_IT_number 2
_space_group_name_Hall '-P 1'
_space_group_name_H-M_alt 'P -1'
_symmetry_space_group_name_Hall '-P 1'
_symmetry_space_group_name_H-M 'P -1'
_atom_sites_solution_hydrogens mixed
_audit_creation_date 2016-07-12
_audit_creation_method
;
Olex2 1.2
(compiled 2016.02.16 svn.r3265 for OlexSys, GUI svn.r5155)
;
_audit_update_record
;
2016-08-15 deposited with the CCDC.
2018-05-29 downloaded from the CCDC.
;
_cell_angle_alpha 109.9580(10)
_cell_angle_beta 92.029(2)
_cell_angle_gamma 111.5910(10)
_cell_formula_units_Z 4
_cell_length_a 13.1054(4)
_cell_length_b 13.3838(3)
_cell_length_c 17.8464(4)
_cell_measurement_reflns_used 9960
_cell_measurement_temperature 173(2)
_cell_measurement_theta_max 26.14
_cell_measurement_theta_min 2.28
_cell_volume 2689.00(12)
_computing_molecular_graphics 'Olex2 (Dolomanov et al., 2009)'
_computing_publication_material 'Olex2 (Dolomanov et al., 2009)'
_computing_structure_refinement 'ShelXL (Sheldrick, 2015)'
_diffrn_ambient_temperature 173.2
_diffrn_measured_fraction_theta_full 0.998
_diffrn_measured_fraction_theta_max 0.900
_diffrn_measurement_device_type 'Bruker APEX-II CCD'
_diffrn_measurement_method '\f and \w scans'
_diffrn_radiation_type MoK\a
_diffrn_radiation_wavelength 0.71073
_diffrn_reflns_av_R_equivalents 0.0598
_diffrn_reflns_av_unetI/netI 0.0751
_diffrn_reflns_Laue_measured_fraction_full 0.998
_diffrn_reflns_Laue_measured_fraction_max 0.900
_diffrn_reflns_limit_h_max 17
_diffrn_reflns_limit_h_min -17
_diffrn_reflns_limit_k_max 18
_diffrn_reflns_limit_k_min -17
_diffrn_reflns_limit_l_max 24
_diffrn_reflns_limit_l_min -24
_diffrn_reflns_number 70608
_diffrn_reflns_point_group_measured_fraction_full 0.998
_diffrn_reflns_point_group_measured_fraction_max 0.900
_diffrn_reflns_theta_full 26.000
_diffrn_reflns_theta_max 29.808
_diffrn_reflns_theta_min 1.700
_exptl_absorpt_coefficient_mu 0.315
_exptl_absorpt_correction_T_max 0.7460
_exptl_absorpt_correction_T_min 0.6886
_exptl_absorpt_correction_type multi-scan
_exptl_absorpt_process_details
;
Sheldrick, G. M. (1996) SADABS. University of Gottingen, Germany.
;
_exptl_crystal_colour colourless
_exptl_crystal_density_diffrn 1.298
_exptl_crystal_description block
_exptl_crystal_F_000 1104
_exptl_crystal_recrystallization_method 'Re-crystallisation from solvent: Methanol'
_exptl_crystal_size_max 0.5
_exptl_crystal_size_mid 0.3
_exptl_crystal_size_min 0.2
_refine_diff_density_max 0.456
_refine_diff_density_min -0.463
_refine_diff_density_rms 0.077
_refine_ls_extinction_method none
_refine_ls_goodness_of_fit_ref 1.028
_refine_ls_hydrogen_treatment mixed
_refine_ls_matrix_type full
_refine_ls_number_parameters 715
_refine_ls_number_reflns 13884
_refine_ls_number_restraints 0
_refine_ls_restrained_S_all 1.028
_refine_ls_R_factor_all 0.0978
_refine_ls_R_factor_gt 0.0496
_refine_ls_shift/su_max 0.001
_refine_ls_shift/su_mean 0.000
_refine_ls_structure_factor_coef Fsqd
_refine_ls_weighting_details 'w=1/[\s^2^(Fo^2^)+(0.0668P)^2^+0.6118P] where P=(Fo^2^+2Fc^2^)/3'
_refine_ls_weighting_scheme calc
_refine_ls_wR_factor_gt 0.1100
_refine_ls_wR_factor_ref 0.1382
_reflns_Friedel_coverage 0.000
_reflns_number_gt 8907
_reflns_number_total 13884
_reflns_threshold_expression 'I > 2\s(I)'
_cod_data_source_file c8ce00606g2.cif
_cod_data_source_block rrt_1_2_0m_sq
_cod_depositor_comments 'Adding full bibliography for 7230749--7230753.cif.'
_cod_original_cell_volume 2688.99(12)
_cod_database_code 7230753
_shelx_space_group_comment
;
The symmetry employed for this shelxl refinement is uniquely defined
by the following loop, which should always be used as a source of
symmetry information in preference to the above space-group names.
They are only intended as comments.
;
_olex2_refinement_description
;
1. Fixed Uiso
 At 1.2 times of:
  All C(H) groups
 At 1.5 times of:
  All C(H,H,H) groups
2.a Aromatic/amide H refined with riding coordinates:
 C01B(H01Z), C01C(H01V), C01G(H01G), C01H(H3AA), C01I(H4AA), C01J(H01J),
 C01K(H01), C01M(H0AA), C01N(H01W), C01O(H1AA), C01R(H5AA), C01S(H6AA)
2.b Idealised Me refined as rotating group:
 C01F(H01C,H01D,H01E), C01L(H01F,H01H,H01I), C01Q(H01X,H01Y,H), C01U(H2AA,HA,
 HB), C01V(H01K,H01L,H01M), C01W(H7AA,HC,HD)
;
_shelx_shelxl_version_number 2014/7
_olex2_submission_special_instructions 'No special instructions were received'

loop_
_space_group_symop_operation_xyz
'x, y, z'
'-x, -y, -z'

loop_
_atom_site_label
_atom_site_type_symbol
_atom_site_fract_x
_atom_site_fract_y
_atom_site_fract_z
_atom_site_U_iso_or_equiv
_atom_site_adp_type
_atom_site_occupancy
_atom_site_site_symmetry_order
_atom_site_calc_flag
_atom_site_refinement_flags_posn
S001 S 0.63127(5) 0.77575(5) 0.59067(3) 0.01699(13) Uani 1 1 d .
S002 S 0.65136(5) 0.28924(5) 0.63244(3) 0.01773(13) Uani 1 1 d .
S003 S 0.82188(5) -0.11045(5) 0.21417(4) 0.01940(14) Uani 1 1 d .
S004 S 0.84159(5) 0.38191(5) 0.22434(4) 0.02052(14) Uani 1 1 d .
S005 S 0.72431(5) 0.61760(5) 0.65129(4) 0.02325(15) Uani 1 1 d .
S006 S 0.76038(6) 0.12060(5) 0.66206(4) 0.02867(16) Uani 1 1 d .
O007 O 0.55761(13) 0.68108(13) 0.61023(10) 0.0217(4) Uani 1 1 d .
O008 O 0.80151(14) -0.23083(14) 0.19871(10) 0.0249(4) Uani 1 1 d .
O009 O 0.60229(14) 0.87247(14) 0.60217(10) 0.0232(4) Uani 1 1 d .
O00A O 0.58233(14) 0.19341(14) 0.65322(10) 0.0243(4) Uani 1 1 d .
O00B O 0.62236(14) 0.38755(14) 0.65206(10) 0.0240(4) Uani 1 1 d .
O00C O 0.81250(14) 0.27017(14) 0.23177(11) 0.0268(4) Uani 1 1 d .
O00D O 0.72760(15) -0.08450(15) 0.24140(10) 0.0284(4) Uani 1 1 d .
O00E O 0.92748(15) -0.02859(16) 0.26756(11) 0.0352(5) Uani 1 1 d .
O00F O 0.93294(16) 0.47369(16) 0.28760(11) 0.0385(5) Uani 1 1 d .
O00G O 0.74437(16) 0.40802(16) 0.21703(12) 0.0349(5) Uani 1 1 d .
O00H O 0.41279(16) -0.06934(17) 0.05356(11) 0.0358(5) Uani 1 1 d .
O00I O 0.35165(16) 0.46034(16) 0.07378(11) 0.0382(5) Uani 1 1 d .
N00J N 0.66566(17) 0.58381(18) 0.24098(12) 0.0187(4) Uani 1 1 d .
N00K N 0.75744(16) 0.82821(16) 0.63733(11) 0.0184(4) Uani 1 1 d .
N00L N 0.66525(17) 0.10539(18) 0.27898(12) 0.0178(4) Uani 1 1 d .
N00M N 0.78110(16) 0.33935(16) 0.67132(11) 0.0196(4) Uani 1 1 d .
N00N N 0.90429(17) 0.79708(18) 0.68747(13) 0.0234(5) Uani 1 1 d .
N00O N 0.93586(18) 0.30198(19) 0.69428(13) 0.0242(5) Uani 1 1 d .
C00P C 0.65676(18) 0.14957(19) 0.36472(13) 0.0166(5) Uani 1 1 d .
C00Q C 0.79550(19) 0.75949(19) 0.65693(13) 0.0175(5) Uani 1 1 d .
C00R C 0.6194(2) 0.6008(2) 0.44902(14) 0.0201(5) Uani 1 1 d .
C00S C 0.62269(19) 0.1160(2) 0.48591(14) 0.0184(5) Uani 1 1 d .
C00T C 0.62765(19) 0.0734(2) 0.40461(14) 0.0191(5) Uani 1 1 d .
C00U C 0.65521(19) 0.63017(19) 0.32667(13) 0.0172(5) Uani 1 1 d .
C00V C 0.64793(18) 0.23364(19) 0.52662(13) 0.0175(5) Uani 1 1 d .
C00W C 0.6293(2) 0.5570(2) 0.36858(14) 0.0202(5) Uani 1 1 d .
C00X C 0.6812(2) 0.2670(2) 0.40429(15) 0.0208(5) Uani 1 1 d .
C00Y C 0.63832(18) 0.71736(19) 0.48649(13) 0.0164(5) Uani 1 1 d .
C00Z C 0.8253(2) 0.26651(19) 0.67603(13) 0.0189(5) Uani 1 1 d .
C010 C 0.55728(19) 0.0538(2) 0.21489(13) 0.0181(5) Uani 1 1 d .
C011 C 0.83111(19) -0.0946(2) 0.11952(14) 0.0209(5) Uani 1 1 d .
C012 C 0.6727(2) 0.7457(2) 0.36297(15) 0.0221(5) Uani 1 1 d .
C013 C 0.6764(2) 0.3093(2) 0.48593(14) 0.0201(5) Uani 1 1 d .
C014 C 0.6643(2) 0.7894(2) 0.44345(15) 0.0224(5) Uani 1 1 d .
C015 C 0.5577(2) 0.5188(2) 0.17542(13) 0.0196(5) Uani 1 1 d .
C016 C 0.8901(2) 0.3662(2) 0.13165(14) 0.0209(5) Uani 1 1 d .
C017 C 0.5940(2) 0.0040(2) 0.13482(14) 0.0216(5) Uani 1 1 d .
C018 C 0.5223(2) 0.1513(2) 0.21912(17) 0.0241(5) Uani 1 1 d .
C019 C 0.5034(2) 0.6045(2) 0.18272(16) 0.0235(5) Uani 1 1 d .
C01A C 0.4689(2) -0.0405(2) 0.23429(17) 0.0257(6) Uani 1 1 d .
C01B C 0.8611(2) 0.0155(2) 0.11795(16) 0.0263(6) Uani 1 1 d .
H01Z H 0.8780 0.0809 0.1670 0.032 Uiso 1 1 calc R
C01C C 0.9716(2) 0.2182(2) 0.69701(16) 0.0323(6) Uani 1 1 d .
H01V H 1.0480 0.2325 0.7093 0.039 Uiso 1 1 calc R
C01D C 0.3962(2) 0.5589(2) 0.12307(15) 0.0275(6) Uani 1 1 d .
C01E C 0.5043(2) -0.0718(2) 0.06038(15) 0.0255(6) Uani 1 1 d .
C01F C 0.4830(2) 0.4121(2) 0.19085(15) 0.0267(6) Uani 1 1 d .
H01C H 0.5253 0.3660 0.1936 0.040 Uiso 1 1 calc GR
H01D H 0.4183 0.3648 0.1466 0.040 Uiso 1 1 calc GR
H01E H 0.4575 0.4370 0.2423 0.040 Uiso 1 1 calc GR
C01G C 0.9337(2) 0.7157(2) 0.70295(16) 0.0286(6) Uani 1 1 d .
H01G H 1.0080 0.7305 0.7233 0.034 Uiso 1 1 calc R
C01H C 0.8138(2) 0.3031(2) 0.05973(16) 0.0333(6) Uani 1 1 d .
H3AA H 0.7363 0.2699 0.0605 0.040 Uiso 1 1 calc R
C01I C 1.0030(2) 0.4110(2) 0.13035(17) 0.0322(6) Uani 1 1 d .
H4AA H 1.0561 0.4525 0.1795 0.039 Uiso 1 1 calc R
C01J C 0.8476(2) 0.6148(2) 0.68654(16) 0.0302(6) Uani 1 1 d .
H01J H 0.8530 0.5494 0.6933 0.036 Uiso 1 1 calc R
C01K C 0.8137(2) -0.1732(3) -0.02515(16) 0.0364(7) Uani 1 1 d .
H01 H 0.7979 -0.2383 -0.0742 0.044 Uiso 1 1 calc R
C01L C 0.5991(2) 0.4859(2) 0.09576(14) 0.0277(6) Uani 1 1 d .
H01F H 0.6501 0.5566 0.0898 0.042 Uiso 1 1 calc GR
H01H H 0.5353 0.4440 0.0506 0.042 Uiso 1 1 calc GR
H01I H 0.6384 0.4361 0.0955 0.042 Uiso 1 1 calc GR
C01M C 0.8076(2) -0.1898(2) 0.04800(15) 0.0297(6) Uani 1 1 d .
H0AA H 0.7875 -0.2652 0.0487 0.036 Uiso 1 1 calc R
C01N C 0.8886(2) 0.1157(2) 0.68073(17) 0.0324(6) Uani 1 1 d .
H01W H 0.8983 0.0482 0.6795 0.039 Uiso 1 1 calc R
C01O C 0.8662(2) 0.0297(3) 0.04484(18) 0.0339(6) Uani 1 1 d .
H1AA H 0.8865 0.1052 0.0442 0.041 Uiso 1 1 calc R
C01P C 0.8422(2) -0.0644(3) -0.02783(17) 0.0366(7) Uani 1 1 d .
C01Q C 0.5365(3) -0.1523(2) -0.00633(17) 0.0388(7) Uani 1 1 d .
H01X H 0.5442 -0.2118 0.0107 0.058 Uiso 1 1 calc GR
H01Y H 0.6077 -0.1079 -0.0182 0.058 Uiso 1 1 calc GR
H H 0.4785 -0.1897 -0.0551 0.058 Uiso 1 1 calc GR
C01R C 0.8504(3) 0.2883(3) -0.01310(18) 0.0452(8) Uani 1 1 d .
H5AA H 0.7973 0.2454 -0.0623 0.054 Uiso 1 1 calc R
C01S C 1.0378(3) 0.3945(3) 0.0561(2) 0.0445(8) Uani 1 1 d .
H6AA H 1.1155 0.4251 0.0550 0.053 Uiso 1 1 calc R
C01T C 0.9626(3) 0.3347(3) -0.01615(18) 0.0441(8) Uani 1 1 d .
C01U C 0.8461(3) -0.0471(3) -0.10765(19) 0.0546(9) Uani 1 1 d .
H2AA H 0.8428 -0.1179 -0.1508 0.082 Uiso 1 1 calc GR
HA H 0.9157 0.0183 -0.1028 0.082 Uiso 1 1 calc GR
HB H 0.7823 -0.0307 -0.1209 0.082 Uiso 1 1 calc GR
C01V C 0.3472(3) 0.6447(3) 0.1283(2) 0.0558(10) Uani 1 1 d .
H01K H 0.2787 0.6076 0.0876 0.084 Uiso 1 1 calc GR
H01L H 0.4010 0.7103 0.1182 0.084 Uiso 1 1 calc GR
H01M H 0.3299 0.6729 0.1825 0.084 Uiso 1 1 calc GR
C01W C 1.0014(4) 0.3198(4) -0.0967(2) 0.0759(13) Uani 1 1 d .
H7AA H 0.9952 0.2399 -0.1232 0.114 Uiso 1 1 calc GR
HC H 1.0794 0.3741 -0.0874 0.114 Uiso 1 1 calc GR
HD H 0.9548 0.3356 -0.1314 0.114 Uiso 1 1 calc GR
H012 H 0.693(2) 0.790(2) 0.3336(16) 0.036(8) Uiso 1 1 d .
H014 H 0.684(2) 0.869(2) 0.4677(14) 0.018(6) Uiso 1 1 d .
H00X H 0.704(2) 0.321(2) 0.3767(15) 0.031(7) Uiso 1 1 d .
H00O H 0.980(2) 0.370(2) 0.6986(15) 0.026(7) Uiso 1 1 d .
H00R H 0.600(2) 0.554(2) 0.4750(14) 0.020(7) Uiso 1 1 d .
H00A H 0.708(2) 0.641(2) 0.2268(15) 0.021(7) Uiso 1 1 d .
H01A H 0.562(2) 0.677(2) 0.1791(15) 0.027(7) Uiso 1 1 d .
H00B H 0.702(2) 0.537(2) 0.2359(15) 0.027(7) Uiso 1 1 d .
H00C H 0.692(2) 0.047(2) 0.2697(15) 0.028(7) Uiso 1 1 d .
H01S H 0.401(2) -0.077(2) 0.1917(16) 0.033(7) Uiso 1 1 d .
H01B H 0.493(2) 0.631(2) 0.2366(16) 0.030(7) Uiso 1 1 d .
H01P H 0.507(2) 0.182(2) 0.2677(16) 0.023(7) Uiso 1 1 d .
H00S H 0.603(2) 0.069(2) 0.5114(14) 0.018(6) Uiso 1 1 d .
H013 H 0.694(2) 0.390(2) 0.5131(14) 0.021(6) Uiso 1 1 d .
H01N H 0.634(2) -0.041(2) 0.1407(15) 0.031(7) Uiso 1 1 d .
H01Q H 0.580(2) 0.209(2) 0.2066(15) 0.028(7) Uiso 1 1 d .
H01T H 0.494(2) -0.104(2) 0.2316(16) 0.037(8) Uiso 1 1 d .
H01O H 0.646(2) 0.067(2) 0.1209(15) 0.026(7) Uiso 1 1 d .
H00N H 0.952(2) 0.869(3) 0.6934(17) 0.037(8) Uiso 1 1 d .
H00T H 0.617(2) -0.008(2) 0.3762(15) 0.029(7) Uiso 1 1 d .
H01R H 0.452(2) 0.119(2) 0.1776(17) 0.041(8) Uiso 1 1 d .
H00W H 0.620(2) 0.481(2) 0.3437(16) 0.036(8) Uiso 1 1 d .
H00D H 0.717(2) 0.165(3) 0.2706(16) 0.037(8) Uiso 1 1 d .
H01U H 0.450(2) -0.012(2) 0.2841(18) 0.037(8) Uiso 1 1 d .

loop_
_atom_site_aniso_label
_atom_site_aniso_U_11
_atom_site_aniso_U_22
_atom_site_aniso_U_33
_atom_site_aniso_U_23
_atom_site_aniso_U_13
_atom_site_aniso_U_12
S001 0.0168(3) 0.0141(3) 0.0189(3) 0.0049(2) 0.0044(2) 0.0060(2)
S002 0.0164(3) 0.0160(3) 0.0200(3) 0.0080(2) 0.0050(2) 0.0044(2)
S003 0.0197(3) 0.0155(3) 0.0233(3) 0.0086(2) 0.0041(2) 0.0062(2)
S004 0.0200(3) 0.0152(3) 0.0255(3) 0.0092(2) 0.0070(2) 0.0047(2)
S005 0.0217(3) 0.0159(3) 0.0297(3) 0.0106(3) -0.0004(3) 0.0036(2)
S006 0.0291(4) 0.0164(3) 0.0402(4) 0.0146(3) 0.0039(3) 0.0056(3)
O007 0.0192(9) 0.0191(9) 0.0259(9) 0.0099(7) 0.0082(7) 0.0051(7)
O008 0.0279(10) 0.0198(9) 0.0323(10) 0.0141(8) 0.0098(8) 0.0113(8)
O009 0.0259(9) 0.0187(9) 0.0274(9) 0.0064(7) 0.0072(7) 0.0134(8)
O00A 0.0220(9) 0.0210(9) 0.0282(9) 0.0124(7) 0.0087(7) 0.0040(7)
O00B 0.0247(9) 0.0226(9) 0.0286(9) 0.0100(7) 0.0092(7) 0.0131(8)
O00C 0.0237(9) 0.0199(9) 0.0406(11) 0.0180(8) 0.0129(8) 0.0063(8)
O00D 0.0376(11) 0.0301(10) 0.0321(10) 0.0171(8) 0.0175(8) 0.0234(9)
O00E 0.0312(11) 0.0271(10) 0.0356(11) 0.0135(9) -0.0069(9) -0.0010(8)
O00F 0.0422(12) 0.0278(10) 0.0252(10) 0.0071(8) 0.0011(9) -0.0046(9)
O00G 0.0380(11) 0.0369(11) 0.0456(12) 0.0199(9) 0.0183(9) 0.0271(10)
O00H 0.0283(11) 0.0394(11) 0.0306(10) 0.0066(9) 0.0023(8) 0.0103(9)
O00I 0.0400(12) 0.0273(11) 0.0336(11) 0.0028(9) -0.0094(9) 0.0084(9)
N00J 0.0183(11) 0.0173(10) 0.0197(10) 0.0067(8) 0.0056(8) 0.0063(9)
N00K 0.0173(10) 0.0149(10) 0.0203(10) 0.0065(8) 0.0019(8) 0.0038(8)
N00L 0.0176(10) 0.0160(10) 0.0214(10) 0.0092(8) 0.0069(8) 0.0062(9)
N00M 0.0196(10) 0.0145(10) 0.0225(10) 0.0070(8) 0.0005(8) 0.0047(8)
N00N 0.0182(11) 0.0164(11) 0.0317(12) 0.0089(9) 0.0002(9) 0.0035(9)
N00O 0.0207(11) 0.0175(11) 0.0309(12) 0.0094(9) -0.0019(9) 0.0045(9)
C00P 0.0140(11) 0.0182(11) 0.0174(11) 0.0065(9) 0.0053(9) 0.0065(9)
C00Q 0.0186(12) 0.0160(11) 0.0156(11) 0.0046(9) 0.0051(9) 0.0055(10)
C00R 0.0263(13) 0.0165(12) 0.0194(12) 0.0094(10) 0.0033(10) 0.0083(10)
C00S 0.0173(12) 0.0173(12) 0.0222(12) 0.0124(10) 0.0021(10) 0.0043(10)
C00T 0.0179(12) 0.0159(12) 0.0241(12) 0.0085(10) 0.0027(10) 0.0068(10)
C00U 0.0156(12) 0.0179(11) 0.0157(11) 0.0042(9) 0.0028(9) 0.0060(9)
C00V 0.0124(11) 0.0171(11) 0.0203(12) 0.0075(9) 0.0023(9) 0.0030(9)
C00W 0.0266(13) 0.0123(11) 0.0209(12) 0.0049(10) 0.0012(10) 0.0086(10)
C00X 0.0229(13) 0.0171(12) 0.0250(13) 0.0121(10) 0.0063(10) 0.0069(10)
C00Y 0.0142(11) 0.0167(11) 0.0164(11) 0.0049(9) 0.0015(9) 0.0058(9)
C00Z 0.0215(13) 0.0168(12) 0.0157(11) 0.0067(9) 0.0033(10) 0.0044(10)
C010 0.0170(12) 0.0179(12) 0.0176(11) 0.0063(9) 0.0047(9) 0.0053(10)
C011 0.0182(12) 0.0232(13) 0.0244(13) 0.0113(10) 0.0063(10) 0.0096(10)
C012 0.0258(14) 0.0177(12) 0.0243(13) 0.0118(10) 0.0061(11) 0.0067(10)
C013 0.0215(13) 0.0138(12) 0.0239(13) 0.0072(10) 0.0042(10) 0.0058(10)
C014 0.0281(14) 0.0125(12) 0.0249(13) 0.0071(10) 0.0038(11) 0.0066(10)
C015 0.0198(12) 0.0181(12) 0.0172(12) 0.0041(9) 0.0030(10) 0.0060(10)
C016 0.0223(13) 0.0194(12) 0.0262(13) 0.0118(10) 0.0061(10) 0.0108(10)
C017 0.0237(13) 0.0239(13) 0.0208(13) 0.0099(10) 0.0092(10) 0.0117(11)
C018 0.0238(14) 0.0252(14) 0.0248(14) 0.0081(11) 0.0065(12) 0.0126(12)
C019 0.0265(14) 0.0194(13) 0.0212(13) 0.0044(10) 0.0020(11) 0.0088(11)
C01A 0.0233(14) 0.0237(14) 0.0232(14) 0.0090(11) 0.0069(11) 0.0017(11)
C01B 0.0245(14) 0.0249(13) 0.0307(14) 0.0130(11) 0.0086(11) 0.0088(11)
C01C 0.0290(15) 0.0308(15) 0.0385(16) 0.0112(12) -0.0016(12) 0.0162(13)
C01D 0.0301(15) 0.0260(14) 0.0250(13) 0.0088(11) 0.0014(11) 0.0109(12)
C01E 0.0290(15) 0.0221(13) 0.0255(13) 0.0108(11) 0.0070(11) 0.0088(11)
C01F 0.0264(14) 0.0200(13) 0.0285(14) 0.0088(11) 0.0009(11) 0.0046(11)
C01G 0.0249(14) 0.0236(14) 0.0362(15) 0.0093(11) -0.0035(12) 0.0112(11)
C01H 0.0264(15) 0.0425(17) 0.0305(15) 0.0097(13) 0.0029(12) 0.0176(13)
C01I 0.0225(14) 0.0357(16) 0.0379(16) 0.0159(13) 0.0064(12) 0.0094(12)
C01J 0.0286(15) 0.0219(13) 0.0391(16) 0.0126(12) -0.0049(12) 0.0093(12)
C01K 0.0392(17) 0.0414(17) 0.0253(14) 0.0055(13) 0.0073(12) 0.0190(14)
C01L 0.0365(16) 0.0273(14) 0.0192(12) 0.0076(11) 0.0097(11) 0.0134(12)
C01M 0.0320(15) 0.0261(14) 0.0287(14) 0.0095(11) 0.0043(12) 0.0105(12)
C01N 0.0377(16) 0.0271(14) 0.0389(16) 0.0145(12) 0.0009(13) 0.0188(13)
C01O 0.0309(15) 0.0361(16) 0.0459(17) 0.0272(14) 0.0150(13) 0.0143(13)
C01P 0.0298(16) 0.058(2) 0.0365(16) 0.0294(15) 0.0148(13) 0.0222(15)
C01Q 0.0480(19) 0.0342(16) 0.0292(15) 0.0030(12) 0.0068(13) 0.0199(14)
C01R 0.059(2) 0.063(2) 0.0259(15) 0.0117(15) 0.0046(15) 0.0433(19)
C01S 0.0352(17) 0.055(2) 0.057(2) 0.0306(17) 0.0290(16) 0.0227(16)
C01T 0.068(2) 0.059(2) 0.0358(17) 0.0291(16) 0.0261(17) 0.0459(19)
C01U 0.053(2) 0.087(3) 0.0447(19) 0.042(2) 0.0210(17) 0.035(2)
C01V 0.055(2) 0.0434(19) 0.056(2) -0.0001(16) -0.0204(17) 0.0268(17)
C01W 0.121(4) 0.115(4) 0.055(2) 0.056(2) 0.060(2) 0.089(3)

loop_
_atom_type_symbol
_atom_type_description
_atom_type_scat_dispersion_real
_atom_type_scat_dispersion_imag
_atom_type_scat_source
C C 0.0033 0.0016 'International Tables Vol C Tables 4.2.6.8 and 6.1.1.4'
H H 0.0000 0.0000 'International Tables Vol C Tables 4.2.6.8 and 6.1.1.4'
N N 0.0061 0.0033 'International Tables Vol C Tables 4.2.6.8 and 6.1.1.4'
O O 0.0106 0.0060 'International Tables Vol C Tables 4.2.6.8 and 6.1.1.4'
S S 0.1246 0.1234 'International Tables Vol C Tables 4.2.6.8 and 6.1.1.4'

loop_
_geom_angle_atom_site_label_1
_geom_angle_atom_site_label_2
_geom_angle_atom_site_label_3
_geom_angle
O007 S001 N00K 112.63(10)
O007 S001 C00Y 107.21(10)
O009 S001 O007 118.09(10)
O009 S001 N00K 106.61(10)
O009 S001 C00Y 106.72(10)
N00K S001 C00Y 104.63(10)
O00A S002 N00M 112.67(10)
O00A S002 C00V 107.41(10)
O00B S002 O00A 117.27(10)
O00B S002 N00M 106.46(10)
O00B S002 C00V 108.20(10)
N00M S002 C00V 103.96(10)
O008 S003 O00D 111.27(10)
O008 S003 C011 106.62(11)
O00D S003 C011 106.29(10)
O00E S003 O008 112.86(11)
O00E S003 O00D 112.88(12)
O00E S003 C011 106.36(11)
O00C S004 C016 105.51(10)
O00F S004 O00C 111.81(11)
O00F S004 O00G 113.72(12)
O00F S004 C016 106.84(11)
O00G S004 O00C 111.78(11)
O00G S004 C016 106.55(11)
C01J S005 C00Q 90.93(12)
C01N S006 C00Z 90.83(12)
C00U N00J C015 118.27(18)
C00U N00J H00A 110.3(16)
C00U N00J H00B 108.2(16)
C015 N00J H00A 104.3(16)
C015 N00J H00B 109.1(17)
H00A N00J H00B 106(2)
C00Q N00K S001 119.37(16)
C00P N00L C010 117.69(18)
C00P N00L H00C 108.7(15)
C00P N00L H00D 106.3(18)
C010 N00L H00C 106.9(16)
C010 N00L H00D 109.0(17)
H00C N00L H00D 108(2)
C00Z N00M S002 119.46(16)
C00Q N00N C01G 114.9(2)
C00Q N00N H00N 119.6(18)
C01G N00N H00N 125.3(18)
C00Z N00O C01C 115.3(2)
C00Z N00O H00O 121.2(18)
C01C N00O H00O 123.1(18)
C00T C00P N00L 118.9(2)
C00T C00P C00X 121.9(2)
C00X C00P N00L 119.2(2)
N00K C00Q S005 129.94(18)
N00K C00Q N00N 120.7(2)
N00N C00Q S005 109.33(17)
C00W C00R C00Y 119.8(2)
C00W C00R H00R 118.9(16)
C00Y C00R H00R 121.3(16)
C00T C00S C00V 120.1(2)
C00T C00S H00S 119.8(16)
C00V C00S H00S 120.1(16)
C00P C00T H00T 120.2(15)
C00S C00T C00P 118.7(2)
C00S C00T H00T 120.9(15)
C00W C00U N00J 119.0(2)
C012 C00U N00J 119.1(2)
C012 C00U C00W 121.9(2)
C00S C00V S002 119.68(17)
C013 C00V S002 119.50(18)
C013 C00V C00S 120.7(2)
C00R C00W H00W 120.8(17)
C00U C00W C00R 118.8(2)
C00U C00W H00W 120.4(17)
C00P C00X H00X 121.9(16)
C013 C00X C00P 119.1(2)
C013 C00X H00X 118.9(16)
C00R C00Y S001 120.12(17)
C014 C00Y S001 119.30(18)
C014 C00Y C00R 120.6(2)
N00M C00Z S006 129.91(18)
N00M C00Z N00O 120.7(2)
N00O C00Z S006 109.35(17)
C017 C010 N00L 103.09(18)
C018 C010 N00L 108.25(19)
C018 C010 C017 113.1(2)
C018 C010 C01A 111.9(2)
C01A C010 N00L 107.84(19)
C01A C010 C017 112.0(2)
C01B C011 S003 118.76(19)
C01M C011 S003 121.20(19)
C01M C011 C01B 120.0(2)
C00U C012 H012 117.8(18)
C014 C012 C00U 119.1(2)
C014 C012 H012 122.9(18)
C00V C013 H013 121.8(14)
C00X C013 C00V 119.4(2)
C00X C013 H013 118.7(14)
C00Y C014 H014 122.6(14)
C012 C014 C00Y 119.8(2)
C012 C014 H014 117.3(14)
C019 C015 N00J 107.08(18)
C01F C015 N00J 108.04(18)
C01F C015 C019 112.6(2)
C01L C015 N00J 104.16(19)
C01L C015 C019 112.2(2)
C01L C015 C01F 112.1(2)
C01H C016 S004 119.1(2)
C01H C016 C01I 120.0(2)
C01I C016 S004 120.84(19)
C010 C017 H01N 109.7(15)
C010 C017 H01O 110.5(15)
C01E C017 C010 117.5(2)
C01E C017 H01N 106.7(16)
C01E C017 H01O 105.3(14)
H01N C017 H01O 106(2)
C010 C018 H01P 110.9(16)
C010 C018 H01Q 109.4(16)
C010 C018 H01R 108.8(16)
H01P C018 H01Q 111(2)
H01P C018 H01R 108(2)
H01Q C018 H01R 109(2)
C015 C019 H01A 107.0(14)
C015 C019 H01B 107.0(15)
C01D C019 C015 116.0(2)
C01D C019 H01A 111.7(14)
C01D C019 H01B 111.2(16)
H01A C019 H01B 103(2)
C010 C01A H01S 108.5(15)
C010 C01A H01T 110.4(16)
C010 C01A H01U 112.3(17)
H01S C01A H01T 106(2)
H01S C01A H01U 109(2)
H01T C01A H01U 110(2)
C011 C01B H01Z 120.1
C01O C01B C011 119.9(2)
C01O C01B H01Z 120.1
N00O C01C H01V 123.4
C01N C01C N00O 113.2(2)
C01N C01C H01V 123.4
O00I C01D C019 123.8(2)
O00I C01D C01V 120.8(2)
C01V C01D C019 115.4(2)
O00H C01E C017 123.7(2)
O00H C01E C01Q 121.7(2)
C01Q C01E C017 114.6(2)
C015 C01F H01C 109.5
C015 C01F H01D 109.5
C015 C01F H01E 109.5
H01C C01F H01D 109.5
H01C C01F H01E 109.5
H01D C01F H01E 109.5
N00N C01G H01G 123.4
C01J C01G N00N 113.3(2)
C01J C01G H01G 123.4
C016 C01H H3AA 120.1
C01R C01H C016 119.8(3)
C01R C01H H3AA 120.1
C016 C01I H4AA 120.5
C016 C01I C01S 119.1(3)
C01S C01I H4AA 120.5
S005 C01J H01J 124.3
C01G C01J S005 111.46(19)
C01G C01J H01J 124.3
C01M C01K H01 119.2
C01P C01K H01 119.2
C01P C01K C01M 121.6(3)
C015 C01L H01F 109.5
C015 C01L H01H 109.5
C015 C01L H01I 109.5
H01F C01L H01H 109.5
H01F C01L H01I 109.5
H01H C01L H01I 109.5
C011 C01M C01K 119.1(2)
C011 C01M H0AA 120.5
C01K C01M H0AA 120.5
S006 C01N H01W 124.4
C01C C01N S006 111.3(2)
C01C C01N H01W 124.4
C01B C01O H1AA 119.4
C01B C01O C01P 121.2(3)
C01P C01O H1AA 119.4
C01K C01P C01O 118.2(2)
C01K C01P C01U 121.4(3)
C01O C01P C01U 120.4(3)
C01E C01Q H01X 109.5
C01E C01Q H01Y 109.5
C01E C01Q H 109.5
H01X C01Q H01Y 109.5
H01X C01Q H 109.5
H01Y C01Q H 109.5
C01H C01R H5AA 119.3
C01H C01R C01T 121.4(3)
C01T C01R H5AA 119.3
C01I C01S H6AA 119.2
C01T C01S C01I 121.6(3)
C01T C01S H6AA 119.2
C01R C01T C01W 120.8(3)
C01S C01T C01R 118.0(3)
C01S C01T C01W 121.1(3)
C01P C01U H2AA 109.5
C01P C01U HA 109.5
C01P C01U HB 109.5
H2AA C01U HA 109.5
H2AA C01U HB 109.5
HA C01U HB 109.5
C01D C01V H01K 109.5
C01D C01V H01L 109.5
C01D C01V H01M 109.5
H01K C01V H01L 109.5
H01K C01V H01M 109.5
H01L C01V H01M 109.5
C01T C01W H7AA 109.5
C01T C01W HC 109.5
C01T C01W HD 109.5
H7AA C01W HC 109.5
H7AA C01W HD 109.5
HC C01W HD 109.5

loop_
_geom_bond_atom_site_label_1
_geom_bond_atom_site_label_2
_geom_bond_distance
S001 O007 1.4438(16)
S001 O009 1.4311(16)
S001 N00K 1.6029(19)
S001 C00Y 1.775(2)
S002 O00A 1.4476(16)
S002 O00B 1.4358(17)
S002 N00M 1.607(2)
S002 C00V 1.770(2)
S003 O008 1.4553(16)
S003 O00D 1.4583(18)
S003 O00E 1.4496(18)
S003 C011 1.776(2)
S004 O00C 1.4556(16)
S004 O00F 1.4463(19)
S004 O00G 1.4524(19)
S004 C016 1.766(2)
S005 C00Q 1.745(2)
S005 C01J 1.730(3)
S006 C00Z 1.740(2)
S006 C01N 1.731(3)
O00H C01E 1.215(3)
O00I C01D 1.208(3)
N00J C00U 1.474(3)
N00J C015 1.552(3)
N00J H00A 0.89(3)
N00J H00B 0.90(3)
N00K C00Q 1.327(3)
N00L C00P 1.465(3)
N00L C010 1.554(3)
N00L H00C 0.94(3)
N00L H00D 0.90(3)
N00M C00Z 1.327(3)
N00N C00Q 1.346(3)
N00N C01G 1.385(3)
N00N H00N 0.90(3)
N00O C00Z 1.336(3)
N00O C01C 1.379(3)
N00O H00O 0.85(3)
C00P C00T 1.386(3)
C00P C00X 1.388(3)
C00R C00W 1.384(3)
C00R C00Y 1.391(3)
C00R H00R 0.88(2)
C00S C00T 1.380(3)
C00S C00V 1.391(3)
C00S H00S 0.87(2)
C00T H00T 0.99(3)
C00U C00W 1.381(3)
C00U C012 1.381(3)
C00V C013 1.391(3)
C00W H00W 0.91(3)
C00X C013 1.385(3)
C00X H00X 0.98(3)
C00Y C014 1.385(3)
C010 C017 1.534(3)
C010 C018 1.515(3)
C010 C01A 1.519(3)
C011 C01B 1.389(3)
C011 C01M 1.386(3)
C012 C014 1.379(3)
C012 H012 0.89(3)
C013 H013 0.96(2)
C014 H014 0.93(2)
C015 C019 1.531(3)
C015 C01F 1.527(3)
C015 C01L 1.520(3)
C016 C01H 1.381(3)
C016 C01I 1.382(3)
C017 C01E 1.506(3)
C017 H01N 0.97(3)
C017 H01O 0.99(3)
C018 H01P 0.89(3)
C018 H01Q 0.96(3)
C018 H01R 1.01(3)
C019 C01D 1.517(3)
C019 H01A 1.02(3)
C019 H01B 0.94(3)
C01A H01S 0.99(3)
C01A H01T 1.01(3)
C01A H01U 0.92(3)
C01B H01Z 0.9500
C01B C01O 1.382(4)
C01C H01V 0.9500
C01C C01N 1.326(4)
C01D C01V 1.488(4)
C01E C01Q 1.500(4)
C01F H01C 0.9800
C01F H01D 0.9800
C01F H01E 0.9800
C01G H01G 0.9500
C01G C01J 1.330(3)
C01H H3AA 0.9500
C01H C01R 1.377(4)
C01I H4AA 0.9500
C01I C01S 1.390(4)
C01J H01J 0.9500
C01K H01 0.9500
C01K C01M 1.397(4)
C01K C01P 1.382(4)
C01L H01F 0.9800
C01L H01H 0.9800
C01L H01I 0.9800
C01M H0AA 0.9500
C01N H01W 0.9500
C01O H1AA 0.9500
C01O C01P 1.390(4)
C01P C01U 1.519(4)
C01Q H01X 0.9800
C01Q H01Y 0.9800
C01Q H 0.9800
C01R H5AA 0.9500
C01R C01T 1.381(4)
C01S H6AA 0.9500
C01S C01T 1.378(4)
C01T C01W 1.515(4)
C01U H2AA 0.9800
C01U HA 0.9800
C01U HB 0.9800
C01V H01K 0.9800
C01V H01L 0.9800
C01V H01M 0.9800
C01W H7AA 0.9800
C01W HC 0.9800
C01W HD 0.9800

loop_
_geom_torsion_atom_site_label_1
_geom_torsion_atom_site_label_2
_geom_torsion_atom_site_label_3
_geom_torsion_atom_site_label_4
_geom_torsion
S001 N00K C00Q S005 -8.9(3)
S001 N00K C00Q N00N 172.18(17)
S001 C00Y C014 C012 178.38(19)
S002 N00M C00Z S006 -12.4(3)
S002 N00M C00Z N00O 167.94(18)
S002 C00V C013 C00X 175.51(18)
S003 C011 C01B C01O -178.4(2)
S003 C011 C01M C01K 178.7(2)
S004 C016 C01H C01R -178.9(2)
S004 C016 C01I C01S 178.5(2)
O007 S001 N00K C00Q 29.6(2)
O007 S001 C00Y C00R -26.2(2)
O007 S001 C00Y C014 154.61(18)
O008 S003 C011 C01B -173.87(19)
O008 S003 C011 C01M 7.0(2)
O009 S001 N00K C00Q 160.68(17)
O009 S001 C00Y C00R -153.65(19)
O009 S001 C00Y C014 27.2(2)
O00A S002 N00M C00Z 37.4(2)
O00A S002 C00V C00S -23.6(2)
O00A S002 C00V C013 159.84(18)
O00B S002 N00M C00Z 167.29(17)
O00B S002 C00V C00S -151.08(19)
O00B S002 C00V C013 32.4(2)
O00C S004 C016 C01H 75.0(2)
O00C S004 C016 C01I -101.6(2)
O00D S003 C011 C01B 67.3(2)
O00D S003 C011 C01M -111.8(2)
O00E S003 C011 C01B -53.2(2)
O00E S003 C011 C01M 127.7(2)
O00F S004 C016 C01H -165.9(2)
O00F S004 C016 C01I 17.5(2)
O00G S004 C016 C01H -44.0(2)
O00G S004 C016 C01I 139.4(2)
N00J C00U C00W C00R -179.9(2)
N00J C00U C012 C014 -179.2(2)
N00J C015 C019 C01D 179.4(2)
N00K S001 C00Y C00R 93.6(2)
N00K S001 C00Y C014 -85.6(2)
N00L C00P C00T C00S 178.3(2)
N00L C00P C00X C013 -178.1(2)
N00L C010 C017 C01E 169.6(2)
N00M S002 C00V C00S 96.0(2)
N00M S002 C00V C013 -80.5(2)
N00N C01G C01J S005 -0.4(3)
N00O C01C C01N S006 -0.6(3)
C00P N00L C010 C017 -173.35(19)
C00P N00L C010 C018 66.5(2)
C00P N00L C010 C01A -54.7(3)
C00P C00X C013 C00V 0.4(4)
C00Q S005 C01J C01G 1.7(2)
C00Q N00N C01G C01J -1.6(3)
C00R C00Y C014 C012 -0.8(4)
C00S C00V C013 C00X -1.0(4)
C00T C00P C00X C013 0.0(4)
C00T C00S C00V S002 -175.34(18)
C00T C00S C00V C013 1.2(4)
C00U N00J C015 C019 59.8(3)
C00U N00J C015 C01F -61.7(3)
C00U N00J C015 C01L 178.86(19)
C00U C012 C014 C00Y -0.1(4)
C00V S002 N00M C00Z -78.56(19)
C00V C00S C00T C00P -0.8(3)
C00W C00R C00Y S001 -177.49(18)
C00W C00R C00Y C014 1.7(4)
C00W C00U C012 C014 0.1(4)
C00X C00P C00T C00S 0.2(3)
C00Y S001 N00K C00Q -86.48(19)
C00Y C00R C00W C00U -1.6(4)
C00Z S006 C01N C01C 0.8(2)
C00Z N00O C01C C01N 0.0(3)
C010 N00L C00P C00T 87.4(3)
C010 N00L C00P C00X -94.5(3)
C010 C017 C01E O00H 22.2(4)
C010 C017 C01E C01Q -158.0(2)
C011 C01B C01O C01P -0.2(4)
C012 C00U C00W C00R 0.8(4)
C015 N00J C00U C00W 83.5(3)
C015 N00J C00U C012 -97.1(3)
C015 C019 C01D O00I 2.5(4)
C015 C019 C01D C01V -177.2(3)
C016 C01H C01R C01T 0.6(4)
C016 C01I C01S C01T 0.1(4)
C018 C010 C017 C01E -73.7(3)
C01A C010 C017 C01E 53.9(3)
C01B C011 C01M C01K -0.4(4)
C01B C01O C01P C01K -0.5(4)
C01B C01O C01P C01U 178.8(3)
C01C N00O C00Z S006 0.5(3)
C01C N00O C00Z N00M -179.7(2)
C01F C015 C019 C01D -62.0(3)
C01G N00N C00Q S005 2.8(3)
C01G N00N C00Q N00K -178.0(2)
C01H C016 C01I C01S 1.9(4)
C01H C01R C01T C01S 1.4(5)
C01H C01R C01T C01W -178.8(3)
C01I C016 C01H C01R -2.3(4)
C01I C01S C01T C01R -1.8(5)
C01I C01S C01T C01W 178.5(3)
C01J S005 C00Q N00K 178.4(2)
C01J S005 C00Q N00N -2.51(19)
C01L C015 C019 C01D 65.7(3)
C01M C011 C01B C01O 0.7(4)
C01M C01K C01P C01O 0.7(4)
C01M C01K C01P C01U -178.5(3)
C01N S006 C00Z N00M 179.6(2)
C01N S006 C00Z N00O -0.72(19)
C01P C01K C01M C011 -0.3(4)
